data_4323943
loop_
_publ_author_name
'Smuruthi Kamepalli'
'Claire J. Carmalt'
'Robert D. Culp'
'Alan H. Cowley'
'Richard A. Jones'
'Nicholas C. Norman'

_publ_section_title
;
 Synthesis and Structures of Intramolecularly Base-Coordinated Aryl Group
 15 Compounds
;
_journal_name_full 'Inorganic Chemistry'
_journal_page_first 6179
_journal_page_last 6183
_journal_paper_doi 10.1021/ic960516c
_journal_volume 35
_journal_year 1996
_chemical_formula_structural '((C H3)2 N C H2 C6 H4)3 As'
_chemical_formula_sum 'C27 H36 As N3'
_chemical_formula_weight 477.51
_chemical_name_systematic
; 
 ? 
;
_space_group_IT_number 14
_symmetry_cell_setting monoclinic
_symmetry_space_group_name_Hall '-P 2ybc'
_symmetry_space_group_name_H-M 'P 1 21/c 1'
_atom_sites_solution_hydrogens geom
_atom_sites_solution_primary direct
_atom_sites_solution_secondary difmap
_audit_creation_method SHELXL
_cell_angle_alpha 90.00
_cell_angle_beta 102.540(7)
_cell_angle_gamma 90.00
_cell_formula_units_Z 4
_cell_length_a 8.9336(6)
_cell_length_b 16.3469(15)
_cell_length_c 17.875(2)
_cell_measurement_reflns_used 25
_cell_measurement_temperature 173(2)
_cell_measurement_theta_max 11.2
_cell_measurement_theta_min 9.0
_cell_volume 2548.1(4)
_computing_cell_refinement 'Siemens XSCANS'
_computing_data_collection 'Siemens XSCANS'
_computing_data_reduction 'Siemens SHELXTL'
_computing_molecular_graphics 'Siemens SHELXTL'
_computing_publication_material 'Siemens SHELXTL'
_computing_structure_refinement 'SHELXL-93 (Sheldrick, 1993)'
_computing_structure_solution 'SHELXS-86 (Sheldrick, 1990)'
_diffrn_ambient_temperature 173(2)
_diffrn_measurement_device 'Siemens P4'
_diffrn_measurement_method '\w scans'
_diffrn_radiation_monochromator graphite
_diffrn_radiation_source 'fine-focus sealed tube'
_diffrn_radiation_type MoK\a
_diffrn_radiation_wavelength 0.71073
_diffrn_reflns_av_R_equivalents 0.0734
_diffrn_reflns_av_sigmaI/netI 0.1288
_diffrn_reflns_limit_h_max 9
_diffrn_reflns_limit_h_min -1
_diffrn_reflns_limit_k_max 17
_diffrn_reflns_limit_k_min -1
_diffrn_reflns_limit_l_max 19
_diffrn_reflns_limit_l_min -19
_diffrn_reflns_number 4241
_diffrn_reflns_theta_max 22.50
_diffrn_reflns_theta_min 2.33
_diffrn_standards_decay_% 4.66
_diffrn_standards_interval_count 97
_diffrn_standards_number 3
_exptl_absorpt_coefficient_mu 1.352
_exptl_absorpt_correction_T_max 0.90406
_exptl_absorpt_correction_T_min 0.57501
_exptl_absorpt_correction_type SHELXA
_exptl_crystal_colour colorless
_exptl_crystal_density_diffrn 1.245
_exptl_crystal_density_method none
_exptl_crystal_description lathe
_exptl_crystal_F_000 1008
_exptl_crystal_size_max 0.45
_exptl_crystal_size_mid 0.18
_exptl_crystal_size_min 0.11
_refine_diff_density_max 0.372
_refine_diff_density_min -0.503
_refine_diff_density_rms 0.089
_refine_ls_extinction_method none
_refine_ls_goodness_of_fit_all 1.019
_refine_ls_goodness_of_fit_obs 1.078
_refine_ls_hydrogen_treatment refU
_refine_ls_matrix_type full
_refine_ls_number_parameters 289
_refine_ls_number_reflns 3329
_refine_ls_number_restraints 0
_refine_ls_restrained_S_all 1.067
_refine_ls_restrained_S_obs 1.078
_refine_ls_R_factor_all 0.1223
_refine_ls_R_factor_obs 0.0579
_refine_ls_shift/esd_max 0.000
_refine_ls_shift/esd_mean 0.000
_refine_ls_structure_factor_coef Fsqd
_refine_ls_weighting_details 'w=1/[\s^2^(Fo^2^)+(0.0315P)^2^+2.0329P] where P=(Fo^2^+2Fc^2^)/3'
_refine_ls_weighting_scheme calc
_refine_ls_wR_factor_all 0.1233
_refine_ls_wR_factor_obs 0.0951
_reflns_number_observed 2055
_reflns_number_total 3334
_reflns_observed_criterion >2sigma(I)
_cod_data_source_file ic960516c_1.cif
_cod_data_source_block Compound4
_cod_depositor_comments
;
The following automatic conversions were performed:

'_refine_ls_weighting_scheme' value 'calc
w=1/[\s^2^(Fo^2^)+(0.0315P)^2^+2.0329P] where P=(Fo^2^+2Fc^2^)/3' was
changed to 'calc'. New tag '_refine_ls_weighting_details' was
created. The value of the new tag was set to
'w=1/[\s^2^(Fo^2^)+(0.0315P)^2^+2.0329P] where P=(Fo^2^+2Fc^2^)/3'.

Automatic conversion script
Id: cif_fix_values 3143 2015-03-26 13:38:13Z robertas 
;
_cod_original_cell_volume 2548.2(4)
_cod_database_code 4323943

loop_
_symmetry_equiv_pos_as_xyz
'x, y, z'
'-x, y+1/2, -z+1/2'
'-x, -y, -z'
'x, -y-1/2, z-1/2'

loop_
_atom_site_aniso_label
_atom_site_aniso_U_11
_atom_site_aniso_U_22
_atom_site_aniso_U_33
_atom_site_aniso_U_23
_atom_site_aniso_U_13
_atom_site_aniso_U_12
As1 0.0250(4) 0.0254(4) 0.0241(4) -0.0033(5) 0.0046(3) 0.0016(5)
N1 0.032(4) 0.050(5) 0.033(4) -0.004(4) 0.002(3) 0.003(4)
N2 0.028(3) 0.039(4) 0.035(4) 0.001(3) 0.011(3) 0.001(3)
N3 0.026(3) 0.022(4) 0.019(3) 0.000(3) 0.005(3) -0.003(3)
C11 0.031(4) 0.029(5) 0.026(4) -0.007(4) 0.007(3) 0.000(4)
C12 0.026(4) 0.035(5) 0.044(5) -0.009(4) 0.006(4) -0.005(4)
C13 0.036(5) 0.048(6) 0.057(6) -0.012(5) 0.012(4) -0.016(5)
C14 0.053(6) 0.030(5) 0.064(6) -0.003(5) 0.028(5) -0.011(4)
C15 0.067(6) 0.025(5) 0.042(5) 0.005(4) 0.020(5) -0.001(5)
C16 0.033(4) 0.025(5) 0.039(5) -0.003(4) 0.006(4) -0.003(4)
C17 0.018(4) 0.044(6) 0.050(5) -0.011(5) 0.005(4) -0.009(4)
C18 0.058(5) 0.071(8) 0.048(5) 0.017(5) 0.007(4) 0.004(5)
C19 0.060(6) 0.052(6) 0.049(5) -0.030(5) 0.007(5) 0.005(5)
C21 0.018(4) 0.042(5) 0.027(4) -0.009(4) 0.000(3) 0.003(4)
C22 0.025(4) 0.054(6) 0.024(4) -0.011(5) 0.003(3) 0.003(4)
C23 0.043(5) 0.077(8) 0.040(5) -0.011(5) 0.017(4) -0.009(5)
C24 0.040(5) 0.085(9) 0.050(6) -0.044(6) 0.016(4) -0.001(6)
C25 0.045(5) 0.051(6) 0.061(6) -0.034(6) 0.005(5) 0.008(5)
C26 0.036(5) 0.028(5) 0.043(5) -0.006(4) 0.004(4) 0.007(4)
C27 0.034(5) 0.057(7) 0.048(5) 0.006(5) 0.021(4) -0.001(5)
C28 0.031(5) 0.049(6) 0.075(6) -0.013(5) 0.011(4) 0.009(4)
C29 0.052(5) 0.043(6) 0.061(6) 0.010(5) 0.018(4) 0.007(5)
C31 0.019(3) 0.038(5) 0.019(3) -0.004(4) 0.003(3) -0.004(4)
C32 0.019(4) 0.024(4) 0.026(4) -0.002(4) 0.007(3) 0.000(3)
C33 0.029(4) 0.040(5) 0.027(4) -0.007(4) 0.007(3) -0.005(4)
C34 0.021(4) 0.042(5) 0.031(4) -0.002(4) 0.002(3) 0.001(4)
C35 0.026(4) 0.036(5) 0.034(4) -0.002(4) 0.008(4) 0.004(4)
C36 0.033(4) 0.022(4) 0.031(4) -0.011(4) 0.009(4) 0.003(4)
C37 0.028(4) 0.021(4) 0.024(4) -0.002(3) 0.005(3) 0.002(4)
C38 0.038(4) 0.035(5) 0.030(4) -0.001(4) 0.009(4) 0.000(4)
C39 0.032(4) 0.042(6) 0.050(5) 0.013(5) 0.011(4) 0.004(4)

loop_
_atom_site_label
_atom_site_type_symbol
_atom_site_fract_x
_atom_site_fract_y
_atom_site_fract_z
_atom_site_U_iso_or_equiv
_atom_site_thermal_displace_type
_atom_site_occupancy
_atom_site_calc_flag
_atom_site_refinement_flags
_atom_site_disorder_group
As1 As 0.25068(8) 0.62715(5) 0.27671(4) 0.0250(2) Uani 1 d . .
N1 N 0.5143(6) 0.6779(4) 0.3989(3) 0.039(2) Uani 1 d . .
N2 N 0.0433(6) 0.5086(4) 0.3363(3) 0.033(2) Uani 1 d . .
N3 N 0.3400(6) 0.5518(3) 0.1438(3) 0.0224(14) Uani 1 d . .
C11 C 0.3532(8) 0.7207(4) 0.2387(4) 0.029(2) Uani 1 d . .
C12 C 0.5074(8) 0.7341(5) 0.2701(4) 0.035(2) Uani 1 d . .
C13 C 0.5847(9) 0.7961(5) 0.2403(5) 0.047(2) Uani 1 d . .
H13 H 0.6894(9) 0.8066(5) 0.2628(5) 0.040(6) Uiso 1 calc R .
C14 C 0.5109(9) 0.8426(5) 0.1784(5) 0.047(2) Uani 1 d . .
H14 H 0.5650(9) 0.8843(5) 0.1583(5) 0.040(6) Uiso 1 calc R .
C15 C 0.3595(9) 0.8281(5) 0.1464(4) 0.044(2) Uani 1 d . .
H15 H 0.3083(9) 0.8592(5) 0.1035(4) 0.040(6) Uiso 1 calc R .
C16 C 0.2810(8) 0.7674(4) 0.1770(4) 0.033(2) Uani 1 d . .
H16 H 0.1758(8) 0.7580(4) 0.1550(4) 0.040(6) Uiso 1 calc R .
C17 C 0.5916(7) 0.6813(5) 0.3353(4) 0.038(2) Uani 1 d . .
H17A H 0.6011(7) 0.6252(5) 0.3160(4) 0.034(8) Uiso 1 calc R .
H17B H 0.6964(7) 0.7033(5) 0.3538(4) 0.034(8) Uiso 1 calc R .
C18 C 0.5705(9) 0.6106(5) 0.4501(4) 0.060(3) Uani 1 d . .
H18A H 0.5112(31) 0.6074(16) 0.4901(14) 0.053(5) Uiso 1 calc R .
H18B H 0.6789(15) 0.6195(13) 0.4737(18) 0.053(5) Uiso 1 calc R .
H18C H 0.5594(42) 0.5593(6) 0.4210(6) 0.053(5) Uiso 1 calc R .
C19 C 0.5221(9) 0.7556(5) 0.4396(4) 0.055(2) Uani 1 d . .
H19A H 0.4634(38) 0.7517(9) 0.4798(15) 0.053(5) Uiso 1 calc R .
H19B H 0.4789(41) 0.7990(6) 0.4035(6) 0.053(5) Uiso 1 calc R .
H19C H 0.6294(10) 0.7684(13) 0.4627(19) 0.053(5) Uiso 1 calc R .
C21 C 0.1523(7) 0.6857(5) 0.3503(4) 0.030(2) Uani 1 d . .
C22 C 0.1023(7) 0.6378(5) 0.4056(4) 0.035(2) Uani 1 d . .
C23 C 0.0354(9) 0.6780(6) 0.4592(5) 0.052(2) Uani 1 d . .
H23 H 0.0019(9) 0.6469(6) 0.4974(5) 0.040(6) Uiso 1 calc R .
C24 C 0.0169(9) 0.7619(7) 0.4579(5) 0.058(3) Uani 1 d . .
H24 H -0.0306(9) 0.7879(7) 0.4943(5) 0.040(6) Uiso 1 calc R .
C25 C 0.0667(9) 0.8071(6) 0.4045(5) 0.053(3) Uani 1 d . .
H25 H 0.0555(9) 0.8649(6) 0.4043(5) 0.040(6) Uiso 1 calc R .
C26 C 0.1337(8) 0.7700(5) 0.3502(4) 0.036(2) Uani 1 d . .
H26 H 0.1669(8) 0.8023(5) 0.3127(4) 0.040(6) Uiso 1 calc R .
C27 C 0.1186(8) 0.5468(5) 0.4080(4) 0.044(2) Uani 1 d . .
H27A H 0.2289(8) 0.5325(5) 0.4193(4) 0.034(8) Uiso 1 calc R .
H27B H 0.0740(8) 0.5249(5) 0.4500(4) 0.034(8) Uiso 1 calc R .
C28 C -0.1220(7) 0.5192(5) 0.3196(5) 0.052(2) Uani 1 d . .
H28A H -0.1465(7) 0.5777(5) 0.3170(22) 0.053(5) Uiso 1 calc R .
H28B H -0.1640(9) 0.4936(21) 0.3602(13) 0.053(5) Uiso 1 calc R .
H28C H -0.1670(8) 0.4934(21) 0.2704(12) 0.053(5) Uiso 1 calc R .
C29 C 0.0838(9) 0.4224(5) 0.3356(4) 0.051(2) Uani 1 d . .
H29A H 0.0340(35) 0.3982(7) 0.2863(9) 0.053(5) Uiso 1 calc R .
H29B H 0.0494(39) 0.3940(6) 0.3771(14) 0.053(5) Uiso 1 calc R .
H29C H 0.1953(9) 0.4171(5) 0.3429(22) 0.053(5) Uiso 1 calc R .
C31 C 0.0669(6) 0.6191(5) 0.1913(3) 0.026(2) Uani 1 d . .
C32 C 0.0629(7) 0.5568(4) 0.1372(4) 0.023(2) Uani 1 d . .
C33 C -0.0701(7) 0.5461(5) 0.0816(4) 0.032(2) Uani 1 d . .
H33 H -0.0741(7) 0.5038(5) 0.0448(4) 0.040(6) Uiso 1 calc R .
C34 C -0.1967(7) 0.5952(4) 0.0784(4) 0.032(2) Uani 1 d . .
H34 H -0.2870(7) 0.5859(4) 0.0401(4) 0.040(6) Uiso 1 calc R .
C35 C -0.1932(7) 0.6586(4) 0.1308(4) 0.032(2) Uani 1 d . .
H35 H -0.2793(7) 0.6934(4) 0.1280(4) 0.040(6) Uiso 1 calc R .
C36 C -0.0618(7) 0.6698(4) 0.1871(4) 0.028(2) Uani 1 d . .
H36 H -0.0584(7) 0.7124(4) 0.2235(4) 0.040(6) Uiso 1 calc R .
C37 C 0.2017(7) 0.5033(4) 0.1409(4) 0.025(2) Uani 1 d . .
H37A H 0.2160(7) 0.4681(4) 0.1870(4) 0.034(8) Uiso 1 calc R .
H37B H 0.1846(7) 0.4673(4) 0.0953(4) 0.034(8) Uiso 1 calc R .
C38 C 0.3397(8) 0.5948(4) 0.0722(3) 0.034(2) Uani 1 d . .
H38A H 0.4350(22) 0.6261(20) 0.0773(8) 0.053(5) Uiso 1 calc R .
H38B H 0.2520(28) 0.6322(18) 0.0607(12) 0.053(5) Uiso 1 calc R .
H38C H 0.3319(45) 0.5550(4) 0.0305(5) 0.053(5) Uiso 1 calc R .
C39 C 0.4787(7) 0.5031(5) 0.1664(4) 0.041(2) Uani 1 d . .
H39A H 0.5686(7) 0.5382(6) 0.1691(22) 0.053(5) Uiso 1 calc R .
H39B H 0.4788(23) 0.4597(16) 0.1286(13) 0.053(5) Uiso 1 calc R .
H39C H 0.4821(24) 0.4786(20) 0.2168(11) 0.053(5) Uiso 1 calc R .

loop_
_atom_type_symbol
_atom_type_description
_atom_type_scat_dispersion_real
_atom_type_scat_dispersion_imag
_atom_type_scat_source
C C 0.0033 0.0016 'International Tables Vol C Tables 4.2.6.8 and 6.1.1.4'
H H 0.0000 0.0000 'International Tables Vol C Tables 4.2.6.8 and 6.1.1.4'
N N 0.0061 0.0033 'International Tables Vol C Tables 4.2.6.8 and 6.1.1.4'
As As 0.0499 2.0058 'International Tables Vol C Tables 4.2.6.8 and 6.1.1.4'

loop_
_geom_angle_atom_site_label_1
_geom_angle_atom_site_label_2
_geom_angle_atom_site_label_3
_geom_angle
_geom_angle_site_symmetry_1
_geom_angle_site_symmetry_3
_geom_angle_publ_flag
C11 As1 C21 99.2(3) . . ?
C11 As1 C31 98.9(3) . . ?
C21 As1 C31 97.5(3) . . ?
C11 As1 N3 79.6(2) . . ?
C21 As1 N3 168.0(2) . . ?
C31 As1 N3 71.0(2) . . ?
C11 As1 N1 71.5(2) . . ?
C21 As1 N1 76.8(2) . . ?
C31 As1 N1 167.5(3) . . ?
N3 As1 N1 113.7(2) . . ?
C11 As1 N2 168.5(2) . . ?
C21 As1 N2 71.5(2) . . ?
C31 As1 N2 76.2(2) . . ?
N3 As1 N2 108.1(2) . . ?
N1 As1 N2 111.7(2) . . ?
C18 N1 C17 111.4(6) . . ?
C18 N1 C19 112.0(6) . . ?
C17 N1 C19 112.1(6) . . ?
C18 N1 As1 111.3(4) . . ?
C17 N1 As1 82.6(4) . . ?
C19 N1 As1 123.8(4) . . ?
C28 N2 C27 112.7(6) . . ?
C28 N2 C29 111.0(6) . . ?
C27 N2 C29 110.8(6) . . ?
C28 N2 As1 121.6(5) . . ?
C27 N2 As1 80.4(4) . . ?
C29 N2 As1 116.4(4) . . ?
C39 N3 C37 112.1(5) . . ?
C39 N3 C38 110.2(5) . . ?
C37 N3 C38 112.9(5) . . ?
C39 N3 As1 111.7(4) . . ?
C37 N3 As1 83.1(3) . . ?
C38 N3 As1 124.0(4) . . ?
C16 C11 C12 119.0(7) . . ?
C16 C11 As1 122.1(5) . . ?
C12 C11 As1 118.5(5) . . ?
C11 C12 C13 119.4(7) . . ?
C11 C12 C17 120.3(7) . . ?
C13 C12 C17 120.3(6) . . ?
C14 C13 C12 120.9(7) . . ?
C15 C14 C13 119.6(8) . . ?
C14 C15 C16 119.6(7) . . ?
C11 C16 C15 121.4(7) . . ?
N1 C17 C12 112.5(6) . . ?
C26 C21 C22 119.8(7) . . ?
C26 C21 As1 123.3(6) . . ?
C22 C21 As1 116.9(6) . . ?
C23 C22 C21 117.9(8) . . ?
C23 C22 C27 120.2(8) . . ?
C21 C22 C27 122.0(7) . . ?
C24 C23 C22 121.5(9) . . ?
C25 C24 C23 119.8(8) . . ?
C24 C25 C26 120.8(8) . . ?
C25 C26 C21 120.2(8) . . ?
N2 C27 C22 112.3(6) . . ?
C32 C31 C36 119.6(6) . . ?
C32 C31 As1 118.1(5) . . ?
C36 C31 As1 122.1(5) . . ?
C33 C32 C31 118.5(6) . . ?
C33 C32 C37 121.8(6) . . ?
C31 C32 C37 119.7(6) . . ?
C34 C33 C32 121.6(7) . . ?
C33 C34 C35 120.4(6) . . ?
C36 C35 C34 118.7(7) . . ?
C35 C36 C31 121.1(6) . . ?
N3 C37 C32 111.6(5) . . ?

loop_
_geom_bond_atom_site_label_1
_geom_bond_atom_site_label_2
_geom_bond_distance
_geom_bond_site_symmetry_2
_geom_bond_publ_flag
As1 C11 1.977(7) . ?
As1 C21 1.980(7) . ?
As1 C31 1.989(5) . ?
As1 N3 2.936(5) . ?
As1 N1 2.961(5) . ?
As1 N2 3.030(6) . ?
N1 C18 1.450(9) . ?
N1 C17 1.453(8) . ?
N1 C19 1.458(8) . ?
N2 C28 1.452(8) . ?
N2 C27 1.454(8) . ?
N2 C29 1.454(9) . ?
N3 C39 1.454(8) . ?
N3 C37 1.459(7) . ?
N3 C38 1.461(7) . ?
C11 C16 1.381(9) . ?
C11 C12 1.387(9) . ?
C12 C13 1.395(10) . ?
C12 C17 1.513(9) . ?
C13 C14 1.385(10) . ?
C14 C15 1.371(10) . ?
C15 C16 1.393(9) . ?
C21 C26 1.388(9) . ?
C21 C22 1.407(9) . ?
C22 C23 1.399(10) . ?
C22 C27 1.495(10) . ?
C23 C24 1.380(11) . ?
C24 C25 1.357(11) . ?
C25 C26 1.386(10) . ?
C31 C32 1.399(9) . ?
C31 C36 1.405(8) . ?
C32 C33 1.385(8) . ?
C32 C37 1.507(8) . ?
C33 C34 1.379(9) . ?
C34 C35 1.392(9) . ?
C35 C36 1.382(8) . ?

loop_
_cod_related_entry_id
_cod_related_entry_database
_cod_related_entry_code
1 ChemSpider 30661145
